data_7160141
loop_
_publ_author_name
'Pandidurai, Solai'
'Sekar, Govindasamy'

_publ_section_title
;
 Enantioselective organocatalyzed one-pot synthesis of <i>N</i>-phenyl
 thioether-tethered tetrasubstituted dihydropyrrole-3-carbaldehydes.
;
_journal_issue 40
_journal_name_full 'Organic &amp; biomolecular chemistry'
_journal_page_first 8119
_journal_page_last 8124
_journal_paper_doi 10.1039/d4ob01411a
_journal_volume 22
_journal_year 2024
_chemical_formula_sum 'C31 H24 Br N O2 S'
_chemical_formula_weight 554.48
_space_group_crystal_system triclinic
_space_group_IT_number 2
_space_group_name_Hall '-P 1'
_space_group_name_H-M_alt 'P -1'
_atom_sites_solution_hydrogens geom
_audit_block_doi 10.5517/ccdc.csd.cc2h13g4
_audit_creation_method SHELXL-2014/7
_audit_update_record
;
2023-09-14 deposited with the CCDC.	2024-09-05 downloaded from the CCDC.
;
_cell_angle_alpha 80.6827(13)
_cell_angle_beta 78.5517(12)
_cell_angle_gamma 76.5102(12)
_cell_formula_units_Z 2
_cell_length_a 8.2477(2)
_cell_length_b 10.7805(3)
_cell_length_c 15.3993(4)
_cell_measurement_reflns_used 7279
_cell_measurement_temperature 296(2)
_cell_measurement_theta_max 24.16
_cell_measurement_theta_min 2.70
_cell_volume 1295.32(6)
_computing_cell_refinement 'Bruker SAINT'
_computing_data_collection 'Bruker APEX2'
_computing_data_reduction 'Bruker SAINT'
_computing_molecular_graphics 'Bruker SHELXTL'
_computing_publication_material 'Bruker SHELXTL'
_computing_structure_refinement 'SHELXL-2014/7 (Sheldrick, 2014)'
_computing_structure_solution 'SHELXS-97 (Sheldrick 2008)'
_diffrn_ambient_temperature 296(2)
_diffrn_measured_fraction_theta_full 1.000
_diffrn_measured_fraction_theta_max 1.000
_diffrn_measurement_device_type 'Bruker APEX-II CCD'
_diffrn_measurement_method '\f and \w scans'
_diffrn_radiation_type MoK\a
_diffrn_radiation_wavelength 0.71073
_diffrn_reflns_av_R_equivalents 0.0253
_diffrn_reflns_av_unetI/netI 0.0266
_diffrn_reflns_Laue_measured_fraction_full 1.000
_diffrn_reflns_Laue_measured_fraction_max 1.000
_diffrn_reflns_limit_h_max 9
_diffrn_reflns_limit_h_min -8
_diffrn_reflns_limit_k_max 12
_diffrn_reflns_limit_k_min -12
_diffrn_reflns_limit_l_max 18
_diffrn_reflns_limit_l_min -18
_diffrn_reflns_number 18359
_diffrn_reflns_point_group_measured_fraction_full 1.000
_diffrn_reflns_point_group_measured_fraction_max 1.000
_diffrn_reflns_theta_full 24.996
_diffrn_reflns_theta_max 24.996
_diffrn_reflns_theta_min 1.957
_exptl_absorpt_coefficient_mu 1.697
_exptl_absorpt_correction_T_max 0.810
_exptl_absorpt_correction_T_min 0.676
_exptl_absorpt_correction_type multi-scan
_exptl_absorpt_process_details 'SADABS V2014/5(Bruker AXS.Inc)'
_exptl_crystal_colour orange
_exptl_crystal_density_diffrn 1.422
_exptl_crystal_description Block
_exptl_crystal_F_000 568
_exptl_crystal_size_max 0.250
_exptl_crystal_size_mid 0.220
_exptl_crystal_size_min 0.130
_refine_diff_density_max 0.269
_refine_diff_density_min -0.427
_refine_diff_density_rms 0.040
_refine_ls_extinction_method none
_refine_ls_goodness_of_fit_ref 1.048
_refine_ls_hydrogen_treatment constr
_refine_ls_matrix_type full
_refine_ls_number_parameters 325
_refine_ls_number_reflns 4552
_refine_ls_number_restraints 0
_refine_ls_restrained_S_all 1.048
_refine_ls_R_factor_all 0.0412
_refine_ls_R_factor_gt 0.0291
_refine_ls_shift/su_max 0.001
_refine_ls_shift/su_mean 0.000
_refine_ls_structure_factor_coef Fsqd
_refine_ls_weighting_details 'w=1/[\s^2^(Fo^2^)+(0.0328P)^2^+0.3318P] where P=(Fo^2^+2Fc^2^)/3'
_refine_ls_weighting_scheme calc
_refine_ls_wR_factor_gt 0.0671
_refine_ls_wR_factor_ref 0.0710
_reflns_Friedel_coverage 0.000
_reflns_number_gt 3709
_reflns_number_total 4552
_reflns_threshold_expression 'I > 2\s(I)'
_cod_data_source_file d4ob01411a2.cif
_cod_data_source_block 88
_cod_depositor_comments 'Adding full bibliography for 7160141--7160142.cif.'
_cod_database_code 7160141
_shelx_shelxl_version_number 2014/7
_shelx_space_group_comment
; 
The symmetry employed for this shelxl refinement is uniquely defined 
by the following loop, which should always be used as a source of 
symmetry information in preference to the above space-group names. 
They are only intended as comments. 
;
_shelx_estimated_absorpt_t_min 0.676
_shelx_estimated_absorpt_t_max 0.810

loop_
_space_group_symop_operation_xyz
'x, y, z'
'-x, -y, -z'

loop_
_atom_site_label
_atom_site_type_symbol
_atom_site_fract_x
_atom_site_fract_y
_atom_site_fract_z
_atom_site_U_iso_or_equiv
_atom_site_adp_type
_atom_site_occupancy
_atom_site_site_symmetry_order
_atom_site_calc_flag
_atom_site_refinement_flags_posn
_atom_site_refinement_flags_adp
_atom_site_refinement_flags_occupancy
_atom_site_disorder_assembly
_atom_site_disorder_group
Br1 Br 0.72674(3) 0.79038(3) -0.14485(2) 0.05529(10) Uani 1 1 d . . . . .
C1 C 0.2276(2) 0.86458(17) 0.27863(12) 0.0297(4) Uani 1 1 d . . . . .
H1 H 0.1486 0.9008 0.2367 0.036 Uiso 1 1 calc R U . . .
C2 C 0.2399(2) 0.71675(18) 0.30389(13) 0.0315(4) Uani 1 1 d . . . . .
H2 H 0.3401 0.6695 0.2681 0.038 Uiso 1 1 calc R U . . .
C3 C 0.2653(2) 0.70233(18) 0.40049(13) 0.0329(4) Uani 1 1 d . . . . .
C4 C 0.2158(2) 0.81825(19) 0.43003(13) 0.0338(5) Uani 1 1 d . . . . .
H4 H 0.2157 0.8315 0.4882 0.041 Uiso 1 1 calc R U . . .
C5 C 0.4050(2) 0.88958(17) 0.24016(13) 0.0317(4) Uani 1 1 d . . . . .
C6 C 0.4776(2) 0.86452(18) 0.14627(13) 0.0321(4) Uani 1 1 d . . . . .
C7 C 0.6454(3) 0.8713(2) 0.11537(14) 0.0423(5) Uani 1 1 d . . . . .
H7 H 0.7088 0.8905 0.1532 0.051 Uiso 1 1 calc R U . . .
C8 C 0.7193(3) 0.8498(2) 0.02913(15) 0.0472(6) Uani 1 1 d . . . . .
H8 H 0.8316 0.8553 0.0086 0.057 Uiso 1 1 calc R U . . .
C9 C 0.6257(3) 0.82024(19) -0.02622(13) 0.0376(5) Uani 1 1 d . . . . .
C10 C 0.4601(3) 0.8127(2) 0.00248(14) 0.0426(5) Uani 1 1 d . . . . .
H10 H 0.3978 0.7930 -0.0357 0.051 Uiso 1 1 calc R U . . .
C11 C 0.3862(3) 0.8348(2) 0.08877(14) 0.0403(5) Uani 1 1 d . . . . .
H11 H 0.2735 0.8297 0.1086 0.048 Uiso 1 1 calc R U . . .
C12 C 0.0829(3) 0.67423(18) 0.29315(13) 0.0337(5) Uani 1 1 d . . . . .
C13 C 0.0818(3) 0.6139(2) 0.22045(15) 0.0492(6) Uani 1 1 d . . . . .
H13 H 0.1793 0.5971 0.1782 0.059 Uiso 1 1 calc R U . . .
C14 C -0.0645(4) 0.5783(2) 0.21032(18) 0.0622(7) Uani 1 1 d . . . . .
H14 H -0.0644 0.5383 0.1611 0.075 Uiso 1 1 calc R U . . .
C15 C -0.2087(3) 0.6019(2) 0.2725(2) 0.0618(7) Uani 1 1 d . . . . .
H15 H -0.3060 0.5777 0.2655 0.074 Uiso 1 1 calc R U . . .
C16 C -0.2090(3) 0.6608(2) 0.34449(19) 0.0573(7) Uani 1 1 d . . . . .
H16 H -0.3067 0.6769 0.3867 0.069 Uiso 1 1 calc R U . . .
C17 C -0.0644(3) 0.6967(2) 0.35486(16) 0.0465(6) Uani 1 1 d . . . . .
H17 H -0.0660 0.7367 0.4043 0.056 Uiso 1 1 calc R U . . .
C18 C 0.3253(3) 0.5838(2) 0.45074(15) 0.0437(5) Uani 1 1 d . . . . .
H18 H 0.3285 0.5847 0.5107 0.052 Uiso 1 1 calc R U . . .
C19 C 0.1314(2) 1.04893(18) 0.37248(12) 0.0311(4) Uani 1 1 d . . . . .
C20 C 0.2378(3) 1.1006(2) 0.40852(14) 0.0405(5) Uani 1 1 d . . . . .
H20 H 0.3298 1.0468 0.4310 0.049 Uiso 1 1 calc R U . . .
C21 C 0.2087(3) 1.2318(2) 0.41153(15) 0.0461(6) Uani 1 1 d . . . . .
H21 H 0.2796 1.2662 0.4365 0.055 Uiso 1 1 calc R U . . .
C22 C 0.0734(3) 1.3108(2) 0.37710(14) 0.0454(6) Uani 1 1 d . . . . .
H22 H 0.0557 1.3992 0.3769 0.054 Uiso 1 1 calc R U . . .
C23 C -0.0359(3) 1.26037(19) 0.34289(14) 0.0402(5) Uani 1 1 d . . . . .
H23 H -0.1271 1.3150 0.3203 0.048 Uiso 1 1 calc R U . . .
C24 C -0.0114(2) 1.12881(18) 0.34182(12) 0.0328(5) Uani 1 1 d . . . . .
C25 C -0.3290(3) 1.1838(2) 0.28497(16) 0.0489(6) Uani 1 1 d . . . . .
H25A H -0.4241 1.1464 0.2829 0.059 Uiso 1 1 calc R U . . .
H25B H -0.3610 1.2330 0.3354 0.059 Uiso 1 1 calc R U . . .
C26 C -0.3046(3) 1.2770(2) 0.20109(15) 0.0411(5) Uani 1 1 d . . . . .
C27 C -0.4271(3) 1.3891(2) 0.19247(17) 0.0535(6) Uani 1 1 d . . . . .
H27 H -0.5188 1.4057 0.2381 0.064 Uiso 1 1 calc R U . . .
C28 C -0.4130(4) 1.4761(2) 0.11640(19) 0.0654(8) Uani 1 1 d . . . . .
H28 H -0.4963 1.5504 0.1112 0.079 Uiso 1 1 calc R U . . .
C29 C -0.2794(4) 1.4550(2) 0.04893(18) 0.0617(7) Uani 1 1 d . . . . .
H29 H -0.2716 1.5142 -0.0020 0.074 Uiso 1 1 calc R U . . .
C30 C -0.1567(3) 1.3458(3) 0.05674(17) 0.0594(7) Uani 1 1 d . . . . .
H30 H -0.0640 1.3313 0.0114 0.071 Uiso 1 1 calc R U . . .
C31 C -0.1704(3) 1.2567(2) 0.13249(16) 0.0512(6) Uani 1 1 d . . . . .
H31 H -0.0873 1.1821 0.1368 0.061 Uiso 1 1 calc R U . . .
N1 N 0.1658(2) 0.91450(15) 0.36545(10) 0.0312(4) Uani 1 1 d . . . . .
O1 O 0.48681(18) 0.92211(14) 0.28625(10) 0.0447(4) Uani 1 1 d . . . . .
O2 O 0.3733(2) 0.48032(15) 0.42074(12) 0.0620(5) Uani 1 1 d . . . . .
S1 S -0.15425(7) 1.05347(5) 0.30772(4) 0.04436(15) Uani 1 1 d . . . . .

loop_
_atom_site_aniso_label
_atom_site_aniso_U_11
_atom_site_aniso_U_22
_atom_site_aniso_U_33
_atom_site_aniso_U_23
_atom_site_aniso_U_13
_atom_site_aniso_U_12
Br1 0.05645(16) 0.06912(19) 0.03426(14) -0.01019(11) 0.00705(10) -0.01079(12)
C1 0.0355(11) 0.0279(10) 0.0241(10) -0.0033(8) -0.0034(8) -0.0047(8)
C2 0.0360(11) 0.0263(10) 0.0302(10) -0.0045(8) -0.0020(9) -0.0046(8)
C3 0.0360(11) 0.0300(11) 0.0327(11) -0.0009(9) -0.0077(9) -0.0072(9)
C4 0.0374(11) 0.0374(12) 0.0260(10) 0.0007(9) -0.0056(9) -0.0097(9)
C5 0.0379(11) 0.0226(10) 0.0321(11) -0.0012(8) -0.0040(9) -0.0045(8)
C6 0.0363(11) 0.0251(10) 0.0315(11) 0.0001(8) -0.0027(9) -0.0048(8)
C7 0.0382(12) 0.0498(14) 0.0403(12) -0.0072(10) -0.0037(10) -0.0132(10)
C8 0.0368(12) 0.0577(15) 0.0448(13) -0.0083(11) 0.0042(10) -0.0131(11)
C9 0.0431(12) 0.0327(11) 0.0303(11) -0.0020(9) 0.0029(9) -0.0038(9)
C10 0.0455(13) 0.0507(14) 0.0328(11) -0.0074(10) -0.0049(10) -0.0123(11)
C11 0.0349(11) 0.0465(13) 0.0377(12) -0.0056(10) 0.0018(9) -0.0114(10)
C12 0.0454(12) 0.0230(10) 0.0330(11) 0.0010(8) -0.0093(9) -0.0085(9)
C13 0.0654(16) 0.0437(13) 0.0416(13) -0.0050(11) -0.0118(12) -0.0152(12)
C14 0.091(2) 0.0516(16) 0.0608(17) -0.0053(13) -0.0380(17) -0.0281(15)
C15 0.0577(17) 0.0478(15) 0.088(2) 0.0083(14) -0.0363(16) -0.0193(13)
C16 0.0426(14) 0.0520(15) 0.0779(19) -0.0022(14) -0.0111(13) -0.0138(12)
C17 0.0469(14) 0.0422(13) 0.0523(14) -0.0095(11) -0.0060(11) -0.0126(11)
C18 0.0517(14) 0.0359(13) 0.0447(13) 0.0028(10) -0.0178(11) -0.0087(11)
C19 0.0391(11) 0.0278(11) 0.0249(10) -0.0056(8) 0.0025(9) -0.0089(9)
C20 0.0441(12) 0.0410(13) 0.0362(11) -0.0080(10) -0.0054(10) -0.0075(10)
C21 0.0574(14) 0.0432(14) 0.0432(13) -0.0147(11) -0.0032(11) -0.0193(11)
C22 0.0649(15) 0.0278(12) 0.0410(12) -0.0056(10) 0.0020(11) -0.0130(11)
C23 0.0503(13) 0.0305(12) 0.0354(11) 0.0000(9) -0.0027(10) -0.0060(10)
C24 0.0405(11) 0.0285(11) 0.0261(10) -0.0012(8) 0.0013(9) -0.0078(9)
C25 0.0375(12) 0.0463(14) 0.0600(15) -0.0011(11) -0.0085(11) -0.0066(10)
C26 0.0394(12) 0.0390(12) 0.0486(13) -0.0044(10) -0.0171(11) -0.0076(10)
C27 0.0530(14) 0.0457(14) 0.0600(16) -0.0113(12) -0.0155(12) 0.0016(11)
C28 0.0780(19) 0.0444(15) 0.0715(19) -0.0048(14) -0.0315(16) 0.0066(13)
C29 0.084(2) 0.0503(16) 0.0545(16) 0.0060(13) -0.0307(15) -0.0148(14)
C30 0.0600(16) 0.0640(17) 0.0516(15) 0.0016(13) -0.0101(13) -0.0130(13)
C31 0.0428(13) 0.0498(14) 0.0570(15) -0.0002(12) -0.0126(12) -0.0024(11)
N1 0.0402(9) 0.0262(9) 0.0253(8) -0.0031(7) -0.0028(7) -0.0051(7)
O1 0.0432(8) 0.0529(10) 0.0426(9) -0.0145(7) -0.0055(7) -0.0148(7)
O2 0.0809(12) 0.0329(9) 0.0744(12) -0.0005(8) -0.0317(10) -0.0047(8)
S1 0.0441(3) 0.0328(3) 0.0570(4) -0.0007(3) -0.0147(3) -0.0076(2)

loop_
_atom_type_symbol
_atom_type_description
_atom_type_scat_dispersion_real
_atom_type_scat_dispersion_imag
_atom_type_scat_source
C C 0.0033 0.0016 'International Tables Vol C Tables 4.2.6.8 and 6.1.1.4'
H H 0.0000 0.0000 'International Tables Vol C Tables 4.2.6.8 and 6.1.1.4'
N N 0.0061 0.0033 'International Tables Vol C Tables 4.2.6.8 and 6.1.1.4'
O O 0.0106 0.0060 'International Tables Vol C Tables 4.2.6.8 and 6.1.1.4'
S S 0.1246 0.1234 'International Tables Vol C Tables 4.2.6.8 and 6.1.1.4'
Br Br -0.2901 2.4595 'International Tables Vol C Tables 4.2.6.8 and 6.1.1.4'

loop_
_citation_id
_citation_doi
_citation_year
1 10.26434/chemrxiv-2023-jx61g 2023

loop_
_geom_angle_atom_site_label_1
_geom_angle_atom_site_label_2
_geom_angle_atom_site_label_3
_geom_angle
_geom_angle_site_symmetry_1
_geom_angle_site_symmetry_3
_geom_angle_publ_flag
N1 C1 C5 110.37(15) . . ?
N1 C1 C2 102.82(14) . . ?
C5 C1 C2 108.94(15) . . ?
N1 C1 H1 111.5 . . ?
C5 C1 H1 111.5 . . ?
C2 C1 H1 111.5 . . ?
C12 C2 C3 113.40(16) . . ?
C12 C2 C1 112.73(15) . . ?
C3 C2 C1 100.14(14) . . ?
C12 C2 H2 110.1 . . ?
C3 C2 H2 110.1 . . ?
C1 C2 H2 110.1 . . ?
C4 C3 C18 126.56(19) . . ?
C4 C3 C2 108.85(16) . . ?
C18 C3 C2 124.55(18) . . ?
C3 C4 N1 112.82(17) . . ?
C3 C4 H4 123.6 . . ?
N1 C4 H4 123.6 . . ?
O1 C5 C6 121.13(18) . . ?
O1 C5 C1 120.70(17) . . ?
C6 C5 C1 118.06(17) . . ?
C11 C6 C7 118.57(19) . . ?
C11 C6 C5 123.50(18) . . ?
C7 C6 C5 117.93(18) . . ?
C8 C7 C6 120.6(2) . . ?
C8 C7 H7 119.7 . . ?
C6 C7 H7 119.7 . . ?
C9 C8 C7 119.5(2) . . ?
C9 C8 H8 120.2 . . ?
C7 C8 H8 120.2 . . ?
C10 C9 C8 121.16(19) . . ?
C10 C9 Br1 119.18(16) . . ?
C8 C9 Br1 119.66(16) . . ?
C9 C10 C11 119.2(2) . . ?
C9 C10 H10 120.4 . . ?
C11 C10 H10 120.4 . . ?
C10 C11 C6 120.92(19) . . ?
C10 C11 H11 119.5 . . ?
C6 C11 H11 119.5 . . ?
C17 C12 C13 118.0(2) . . ?
C17 C12 C2 120.98(18) . . ?
C13 C12 C2 120.97(19) . . ?
C12 C13 C14 120.3(2) . . ?
C12 C13 H13 119.8 . . ?
C14 C13 H13 119.8 . . ?
C15 C14 C13 120.3(2) . . ?
C15 C14 H14 119.8 . . ?
C13 C14 H14 119.8 . . ?
C16 C15 C14 119.9(2) . . ?
C16 C15 H15 120.1 . . ?
C14 C15 H15 120.1 . . ?
C15 C16 C17 120.1(3) . . ?
C15 C16 H16 120.0 . . ?
C17 C16 H16 120.0 . . ?
C16 C17 C12 121.3(2) . . ?
C16 C17 H17 119.3 . . ?
C12 C17 H17 119.3 . . ?
O2 C18 C3 124.6(2) . . ?
O2 C18 H18 117.7 . . ?
C3 C18 H18 117.7 . . ?
C20 C19 C24 120.03(18) . . ?
C20 C19 N1 120.63(18) . . ?
C24 C19 N1 119.34(17) . . ?
C19 C20 C21 120.6(2) . . ?
C19 C20 H20 119.7 . . ?
C21 C20 H20 119.7 . . ?
C22 C21 C20 119.2(2) . . ?
C22 C21 H21 120.4 . . ?
C20 C21 H21 120.4 . . ?
C21 C22 C23 120.8(2) . . ?
C21 C22 H22 119.6 . . ?
C23 C22 H22 119.6 . . ?
C22 C23 C24 120.6(2) . . ?
C22 C23 H23 119.7 . . ?
C24 C23 H23 119.7 . . ?
C23 C24 C19 118.58(19) . . ?
C23 C24 S1 124.03(16) . . ?
C19 C24 S1 117.35(14) . . ?
C26 C25 S1 118.56(16) . . ?
C26 C25 H25A 107.7 . . ?
S1 C25 H25A 107.7 . . ?
C26 C25 H25B 107.7 . . ?
S1 C25 H25B 107.7 . . ?
H25A C25 H25B 107.1 . . ?
C31 C26 C27 118.1(2) . . ?
C31 C26 C25 124.1(2) . . ?
C27 C26 C25 117.9(2) . . ?
C28 C27 C26 120.2(2) . . ?
C28 C27 H27 119.9 . . ?
C26 C27 H27 119.9 . . ?
C29 C28 C27 121.2(2) . . ?
C29 C28 H28 119.4 . . ?
C27 C28 H28 119.4 . . ?
C28 C29 C30 119.4(2) . . ?
C28 C29 H29 120.3 . . ?
C30 C29 H29 120.3 . . ?
C29 C30 C31 120.0(3) . . ?
C29 C30 H30 120.0 . . ?
C31 C30 H30 120.0 . . ?
C26 C31 C30 121.1(2) . . ?
C26 C31 H31 119.4 . . ?
C30 C31 H31 119.4 . . ?
C4 N1 C19 125.67(16) . . ?
C4 N1 C1 107.55(15) . . ?
C19 N1 C1 121.45(15) . . ?
C24 S1 C25 104.17(10) . . ?

loop_
_geom_bond_atom_site_label_1
_geom_bond_atom_site_label_2
_geom_bond_distance
_geom_bond_site_symmetry_2
_geom_bond_publ_flag
Br1 C9 1.896(2) . ?
C1 N1 1.474(2) . ?
C1 C5 1.534(3) . ?
C1 C2 1.562(3) . ?
C1 H1 0.9800 . ?
C2 C12 1.517(3) . ?
C2 C3 1.521(3) . ?
C2 H2 0.9800 . ?
C3 C4 1.344(3) . ?
C3 C18 1.419(3) . ?
C4 N1 1.366(2) . ?
C4 H4 0.9300 . ?
C5 O1 1.210(2) . ?
C5 C6 1.493(3) . ?
C6 C11 1.387(3) . ?
C6 C7 1.386(3) . ?
C7 C8 1.379(3) . ?
C7 H7 0.9300 . ?
C8 C9 1.374(3) . ?
C8 H8 0.9300 . ?
C9 C10 1.367(3) . ?
C10 C11 1.381(3) . ?
C10 H10 0.9300 . ?
C11 H11 0.9300 . ?
C12 C17 1.385(3) . ?
C12 C13 1.385(3) . ?
C13 C14 1.392(3) . ?
C13 H13 0.9300 . ?
C14 C15 1.371(4) . ?
C14 H14 0.9300 . ?
C15 C16 1.364(4) . ?
C15 H15 0.9300 . ?
C16 C17 1.381(3) . ?
C16 H16 0.9300 . ?
C17 H17 0.9300 . ?
C18 O2 1.226(3) . ?
C18 H18 0.9300 . ?
C19 C20 1.382(3) . ?
C19 C24 1.402(3) . ?
C19 N1 1.428(2) . ?
C20 C21 1.386(3) . ?
C20 H20 0.9300 . ?
C21 C22 1.377(3) . ?
C21 H21 0.9300 . ?
C22 C23 1.377(3) . ?
C22 H22 0.9300 . ?
C23 C24 1.387(3) . ?
C23 H23 0.9300 . ?
C24 S1 1.776(2) . ?
C25 C26 1.513(3) . ?
C25 S1 1.808(2) . ?
C25 H25A 0.9700 . ?
C25 H25B 0.9700 . ?
C26 C31 1.374(3) . ?
C26 C27 1.389(3) . ?
C27 C28 1.380(4) . ?
C27 H27 0.9300 . ?
C28 C29 1.360(4) . ?
C28 H28 0.9300 . ?
C29 C30 1.368(4) . ?
C29 H29 0.9300 . ?
C30 C31 1.390(3) . ?
C30 H30 0.9300 . ?
C31 H31 0.9300 . ?

loop_
_geom_torsion_atom_site_label_1
_geom_torsion_atom_site_label_2
_geom_torsion_atom_site_label_3
_geom_torsion_atom_site_label_4
_geom_torsion
_geom_torsion_site_symmetry_1
_geom_torsion_site_symmetry_2
_geom_torsion_site_symmetry_3
_geom_torsion_site_symmetry_4
_geom_torsion_publ_flag
N1 C1 C2 C12 94.69(18) . . . . ?
C5 C1 C2 C12 -148.22(16) . . . . ?
N1 C1 C2 C3 -26.13(18) . . . . ?
C5 C1 C2 C3 90.96(17) . . . . ?
C12 C2 C3 C4 -101.81(19) . . . . ?
C1 C2 C3 C4 18.5(2) . . . . ?
C12 C2 C3 C18 75.9(2) . . . . ?
C1 C2 C3 C18 -163.76(19) . . . . ?
C18 C3 C4 N1 179.47(19) . . . . ?
C2 C3 C4 N1 -2.9(2) . . . . ?
N1 C1 C5 O1 13.3(2) . . . . ?
C2 C1 C5 O1 -98.9(2) . . . . ?
N1 C1 C5 C6 -170.56(15) . . . . ?
C2 C1 C5 C6 77.26(19) . . . . ?
O1 C5 C6 C11 -175.85(19) . . . . ?
C1 C5 C6 C11 8.0(3) . . . . ?
O1 C5 C6 C7 4.2(3) . . . . ?
C1 C5 C6 C7 -171.92(17) . . . . ?
C11 C6 C7 C8 0.5(3) . . . . ?
C5 C6 C7 C8 -179.64(19) . . . . ?
C6 C7 C8 C9 -0.6(3) . . . . ?
C7 C8 C9 C10 0.5(3) . . . . ?
C7 C8 C9 Br1 -179.92(17) . . . . ?
C8 C9 C10 C11 -0.2(3) . . . . ?
Br1 C9 C10 C11 -179.81(16) . . . . ?
C9 C10 C11 C6 0.1(3) . . . . ?
C7 C6 C11 C10 -0.2(3) . . . . ?
C5 C6 C11 C10 179.92(19) . . . . ?
C3 C2 C12 C17 37.0(2) . . . . ?
C1 C2 C12 C17 -75.9(2) . . . . ?
C3 C2 C12 C13 -144.17(19) . . . . ?
C1 C2 C12 C13 102.9(2) . . . . ?
C17 C12 C13 C14 0.5(3) . . . . ?
C2 C12 C13 C14 -178.39(19) . . . . ?
C12 C13 C14 C15 -0.4(4) . . . . ?
C13 C14 C15 C16 0.2(4) . . . . ?
C14 C15 C16 C17 0.0(4) . . . . ?
C15 C16 C17 C12 0.1(4) . . . . ?
C13 C12 C17 C16 -0.3(3) . . . . ?
C2 C12 C17 C16 178.5(2) . . . . ?
C4 C3 C18 O2 -178.1(2) . . . . ?
C2 C3 C18 O2 4.6(3) . . . . ?
C24 C19 C20 C21 -2.6(3) . . . . ?
N1 C19 C20 C21 177.01(18) . . . . ?
C19 C20 C21 C22 -0.8(3) . . . . ?
C20 C21 C22 C23 2.4(3) . . . . ?
C21 C22 C23 C24 -0.5(3) . . . . ?
C22 C23 C24 C19 -2.9(3) . . . . ?
C22 C23 C24 S1 174.64(16) . . . . ?
C20 C19 C24 C23 4.4(3) . . . . ?
N1 C19 C24 C23 -175.18(17) . . . . ?
C20 C19 C24 S1 -173.31(15) . . . . ?
N1 C19 C24 S1 7.1(2) . . . . ?
S1 C25 C26 C31 12.6(3) . . . . ?
S1 C25 C26 C27 -168.39(17) . . . . ?
C31 C26 C27 C28 0.5(3) . . . . ?
C25 C26 C27 C28 -178.5(2) . . . . ?
C26 C27 C28 C29 -0.6(4) . . . . ?
C27 C28 C29 C30 -0.2(4) . . . . ?
C28 C29 C30 C31 1.0(4) . . . . ?
C27 C26 C31 C30 0.3(3) . . . . ?
C25 C26 C31 C30 179.3(2) . . . . ?
C29 C30 C31 C26 -1.1(4) . . . . ?
C3 C4 N1 C19 -169.89(18) . . . . ?
C3 C4 N1 C1 -15.7(2) . . . . ?
C20 C19 N1 C4 43.7(3) . . . . ?
C24 C19 N1 C4 -136.7(2) . . . . ?
C20 C19 N1 C1 -107.2(2) . . . . ?
C24 C19 N1 C1 72.4(2) . . . . ?
C5 C1 N1 C4 -89.69(18) . . . . ?
C2 C1 N1 C4 26.38(19) . . . . ?
C5 C1 N1 C19 65.9(2) . . . . ?
C2 C1 N1 C19 -178.08(16) . . . . ?
C23 C24 S1 C25 -3.5(2) . . . . ?
C19 C24 S1 C25 174.04(15) . . . . ?
C26 C25 S1 C24 73.83(19) . . . . ?
